data_7115363
loop_
_publ_author_name
'Xiao Liu'
'Lingjuan Zhang'
'Xianxiu Xu'
'Shan Wang'
'Ling Pan'
'Qian Zhang'
'Qun Liu'

_publ_section_title
;
 Aerobic copper-catalyzed oxidative [6C+1C] annulation: an efficient route
 to seven-membered carbocycles
;
_journal_name_full Chem.Commun.
_journal_page_first 8764
_journal_paper_doi 10.1039/C4cc03095H
_journal_volume 50
_journal_year 2014
_chemical_formula_sum 'C29.5 H29 N O5.5 S2'
_chemical_formula_weight 549.66
_chemical_name_systematic
;
 ?
;
_space_group_IT_number 15
_symmetry_space_group_name_Hall '-C 2yc'
_symmetry_space_group_name_H-M 'C 1 2/c 1'
_atom_sites_solution_hydrogens geom
_atom_sites_solution_primary direct
_atom_sites_solution_secondary difmap
_audit_creation_method SHELXL-97
_cell_angle_alpha 90.00
_cell_angle_beta 113.081(3)
_cell_angle_gamma 90.00
_cell_formula_units_Z 8
_cell_length_a 24.428(4)
_cell_length_b 12.340(2)
_cell_length_c 22.946(4)
_cell_measurement_temperature 293(2)
_cell_volume 6363.2(18)
_computing_structure_refinement 'SHELXL-97 (Sheldrick, 1997)'
_diffrn_ambient_temperature 293(2)
_diffrn_measured_fraction_theta_full 0.998
_diffrn_measured_fraction_theta_max 0.998
_diffrn_radiation_monochromator graphite
_diffrn_radiation_source 'fine-focus sealed tube'
_diffrn_radiation_type MoK\a
_diffrn_radiation_wavelength 0.71073
_diffrn_reflns_av_R_equivalents 0.0368
_diffrn_reflns_av_sigmaI/netI 0.0410
_diffrn_reflns_limit_h_max 28
_diffrn_reflns_limit_h_min -22
_diffrn_reflns_limit_k_max 14
_diffrn_reflns_limit_k_min -14
_diffrn_reflns_limit_l_max 27
_diffrn_reflns_limit_l_min -27
_diffrn_reflns_number 18004
_diffrn_reflns_theta_full 25.00
_diffrn_reflns_theta_max 25.00
_diffrn_reflns_theta_min 1.81
_exptl_absorpt_coefficient_mu 0.204
_exptl_crystal_density_diffrn 1.147
_exptl_crystal_density_method 'not measured'
_exptl_crystal_F_000 2312
_refine_diff_density_max 1.431
_refine_diff_density_min -0.423
_refine_diff_density_rms 0.149
_refine_ls_extinction_method none
_refine_ls_goodness_of_fit_ref 1.054
_refine_ls_hydrogen_treatment mixed
_refine_ls_matrix_type full
_refine_ls_number_parameters 352
_refine_ls_number_reflns 5594
_refine_ls_number_restraints 2
_refine_ls_restrained_S_all 1.055
_refine_ls_R_factor_all 0.1413
_refine_ls_R_factor_gt 0.1031
_refine_ls_shift/su_max 0.001
_refine_ls_shift/su_mean 0.000
_refine_ls_structure_factor_coef Fsqd
_refine_ls_weighting_details 'calc w=1/[\s^2^(Fo^2^)+(0.1985P)^2^+0.0000P] where P=(Fo^2^+2Fc^2^)/3'
_refine_ls_weighting_scheme calc
_refine_ls_wR_factor_gt 0.2751
_refine_ls_wR_factor_ref 0.3031
_reflns_number_gt 3502
_reflns_number_total 5594
_reflns_threshold_expression >2sigma(I)
_cod_data_source_file c4cc03095h2.cif
_cod_data_source_block qq
_cod_original_cell_volume 6363.3(19)
_cod_original_formula_sum 'C29.50 H29 N O5.50 S2'
_cod_database_code 7115363

loop_
_symmetry_equiv_pos_as_xyz
'x, y, z'
'-x, y, -z+1/2'
'x+1/2, y+1/2, z'
'-x+1/2, y+1/2, -z+1/2'
'-x, -y, -z'
'x, -y, z-1/2'
'-x+1/2, -y+1/2, -z'
'x+1/2, -y+1/2, z-1/2'

loop_
_atom_site_label
_atom_site_type_symbol
_atom_site_fract_x
_atom_site_fract_y
_atom_site_fract_z
_atom_site_U_iso_or_equiv
_atom_site_adp_type
_atom_site_occupancy
_atom_site_symmetry_multiplicity
_atom_site_calc_flag
_atom_site_refinement_flags
C1 C 0.9663(3) 0.7132(7) 0.0904(4) 0.128(2) Uani 1 1 d .
H1A H 0.9871 0.7277 0.1348 0.192 Uiso 1 1 calc R
H1B H 0.9371 0.6578 0.0847 0.192 Uiso 1 1 calc R
H1C H 0.9470 0.7781 0.0692 0.192 Uiso 1 1 calc R
C2 C 1.0102(3) 0.6753(4) 0.0629(3) 0.0809(15) Uani 1 1 d .
C3 C 0.9933(3) 0.6497(4) -0.0006(3) 0.0847(15) Uani 1 1 d .
H3 H 0.9536 0.6572 -0.0278 0.102 Uiso 1 1 calc R
C4 C 1.0329(2) 0.6143(4) -0.0238(3) 0.0747(13) Uani 1 1 d .
H4 H 1.0200 0.5966 -0.0666 0.090 Uiso 1 1 calc R
C5 C 1.0930(2) 0.6037(3) 0.0151(2) 0.0594(11) Uani 1 1 d .
C6 C 1.1107(2) 0.6294(4) 0.0779(2) 0.0704(13) Uani 1 1 d .
H6 H 1.1505 0.6227 0.1050 0.085 Uiso 1 1 calc R
C7 C 1.0698(3) 0.6650(4) 0.1013(3) 0.0843(15) Uani 1 1 d .
H7 H 1.0827 0.6825 0.1441 0.101 Uiso 1 1 calc R
C8 C 1.1346(2) 0.5593(3) -0.0129(2) 0.0586(11) Uani 1 1 d .
C9 C 1.4525(3) 0.4513(7) -0.1093(4) 0.131(3) Uani 1 1 d .
H9A H 1.4481 0.3801 -0.1274 0.197 Uiso 1 1 calc R
H9B H 1.4934 0.4633 -0.0821 0.197 Uiso 1 1 calc R
H9C H 1.4401 0.5044 -0.1425 0.197 Uiso 1 1 calc R
C10 C 1.4141(2) 0.4608(5) -0.0710(3) 0.0827(16) Uani 1 1 d .
C11 C 1.3806(3) 0.3737(4) -0.0657(3) 0.0800(15) Uani 1 1 d .
H11 H 1.3809 0.3093 -0.0866 0.096 Uiso 1 1 calc R
C12 C 1.3465(2) 0.3811(4) -0.0299(2) 0.0660(12) Uani 1 1 d .
H12 H 1.3250 0.3211 -0.0263 0.079 Uiso 1 1 calc R
C13 C 1.3438(2) 0.4766(3) 0.0008(2) 0.0562(11) Uani 1 1 d .
C14 C 1.3771(2) 0.5636(4) -0.0047(2) 0.0718(13) Uani 1 1 d .
H14 H 1.3764 0.6285 0.0157 0.086 Uiso 1 1 calc R
C15 C 1.4118(3) 0.5549(5) -0.0405(3) 0.0864(16) Uani 1 1 d .
H15 H 1.4338 0.6144 -0.0436 0.104 Uiso 1 1 calc R
C16 C 1.2155(3) 0.3433(6) 0.2804(3) 0.104(2) Uani 1 1 d .
H16A H 1.1964 0.4018 0.2935 0.125 Uiso 1 1 calc R
H16B H 1.2029 0.2751 0.2920 0.125 Uiso 1 1 calc R
C17 C 1.2813(4) 0.3541(7) 0.3116(3) 0.133(3) Uani 1 1 d .
H17A H 1.2997 0.2850 0.3106 0.160 Uiso 1 1 calc R
H17B H 1.2924 0.3745 0.3556 0.160 Uiso 1 1 calc R
C18 C 1.2538(2) 0.4304(4) 0.1977(2) 0.0623(12) Uani 1 1 d .
C19 C 1.2571(2) 0.4752(3) 0.14334(18) 0.0548(10) Uani 1 1 d .
C20 C 1.2068(2) 0.4600(3) 0.08256(18) 0.0507(10) Uani 1 1 d .
C21 C 1.19982(18) 0.5432(3) 0.02985(17) 0.0479(9) Uani 1 1 d .
H21 H 1.2144 0.6127 0.0509 0.057 Uiso 1 1 calc R
C22 C 1.23794(19) 0.5154(3) -0.00888(17) 0.0492(10) Uani 1 1 d .
C23 C 1.30334(18) 0.4842(3) 0.03711(18) 0.0490(10) Uani 1 1 d .
H23 H 1.3014 0.4116 0.0534 0.059 Uiso 1 1 calc R
C24 C 1.3270(2) 0.5593(3) 0.09398(19) 0.0599(11) Uani 1 1 d .
H24A H 1.3701 0.5559 0.1106 0.072 Uiso 1 1 calc R
H24B H 1.3158 0.6327 0.0787 0.072 Uiso 1 1 calc R
C25 C 1.3084(2) 0.5416(4) 0.1486(2) 0.0646(12) Uani 1 1 d .
C26 C 1.2396(2) 0.6138(3) -0.04513(18) 0.0519(10) Uani 1 1 d .
C27 C 1.2117(2) 0.4171(3) -0.0532(2) 0.0571(11) Uani 1 1 d .
C29 C 1.1914(5) 0.3391(5) -0.1521(3) 0.128(3) Uani 1 1 d .
H29A H 1.2271 0.3014 -0.1497 0.154 Uiso 1 1 calc R
H29B H 1.1697 0.2908 -0.1354 0.154 Uiso 1 1 calc R
C30 C 1.1605(9) 0.3568(9) -0.2082(6) 0.357(14) Uani 1 1 d .
H30A H 1.1509 0.2895 -0.2309 0.535 Uiso 1 1 calc R
H30B H 1.1819 0.4023 -0.2259 0.535 Uiso 1 1 calc R
H30C H 1.1244 0.3925 -0.2116 0.535 Uiso 1 1 calc R
N1 N 1.2424(2) 0.6925(3) -0.06965(16) 0.0677(11) Uani 1 1 d .
O1 O 1.11712(16) 0.5383(3) -0.06876(15) 0.0884(11) Uani 1 1 d .
O2 O 1.20032(16) 0.3350(2) -0.03390(15) 0.0726(10) Uani 1 1 d .
O3 O 1.16862(15) 0.3916(2) 0.07382(13) 0.0657(9) Uani 1 1 d .
O4 O 1.33993(19) 0.5812(4) 0.19986(17) 0.1021(13) Uani 1 1 d .
O5 O 1.20917(17) 0.4347(2) -0.11142(14) 0.0733(10) Uani 1 1 d .
S1 S 1.19514(7) 0.34871(10) 0.19537(6) 0.0751(5) Uani 1 1 d .
S2 S 1.30736(7) 0.45408(17) 0.27259(6) 0.1018(6) Uani 1 1 d .
O6 O 1.4633(4) 0.4406(8) 0.2281(7) 0.169(5) Uani 0.50 1 d PD
H6A H 1.5000 0.4335 0.2500 0.254 Uiso 1 2 d SRD
C31 C 1.4260(5) 0.3486(9) 0.2114(9) 0.143(8) Uani 0.50 1 d PD
H31A H 1.4147 0.3325 0.1673 0.214 Uiso 0.50 1 d PR
H31B H 1.3910 0.3622 0.2196 0.214 Uiso 0.50 1 d PR
H31C H 1.4473 0.2882 0.2364 0.214 Uiso 0.50 1 d PR

loop_
_atom_site_aniso_label
_atom_site_aniso_U_11
_atom_site_aniso_U_22
_atom_site_aniso_U_33
_atom_site_aniso_U_23
_atom_site_aniso_U_13
_atom_site_aniso_U_12
C1 0.082(5) 0.162(6) 0.167(7) 0.004(5) 0.077(5) 0.011(4)
C2 0.063(4) 0.078(3) 0.113(5) 0.011(3) 0.047(4) 0.005(3)
C3 0.054(3) 0.093(4) 0.096(4) 0.011(3) 0.018(3) 0.005(3)
C4 0.059(3) 0.085(3) 0.073(3) 0.010(3) 0.019(3) 0.008(3)
C5 0.052(3) 0.067(2) 0.057(3) 0.004(2) 0.018(2) 0.000(2)
C6 0.054(3) 0.097(3) 0.060(3) -0.009(2) 0.021(2) 0.004(3)
C7 0.084(4) 0.101(4) 0.077(3) 0.001(3) 0.042(3) 0.006(3)
C8 0.058(3) 0.067(2) 0.044(2) -0.0009(19) 0.012(2) 0.002(2)
C9 0.095(5) 0.226(9) 0.098(5) 0.010(5) 0.066(4) 0.008(5)
C10 0.065(3) 0.125(5) 0.067(3) 0.016(3) 0.035(3) 0.017(3)
C11 0.082(4) 0.091(3) 0.078(3) 0.004(3) 0.044(3) 0.018(3)
C12 0.070(3) 0.064(3) 0.072(3) 0.005(2) 0.036(3) 0.005(2)
C13 0.059(3) 0.058(2) 0.055(2) 0.0120(19) 0.026(2) 0.003(2)
C14 0.074(3) 0.070(3) 0.079(3) -0.001(2) 0.038(3) -0.011(2)
C15 0.075(4) 0.107(4) 0.086(4) 0.016(3) 0.041(3) -0.018(3)
C16 0.124(6) 0.142(5) 0.060(3) 0.018(3) 0.051(4) -0.004(4)
C17 0.104(6) 0.245(9) 0.059(3) 0.053(4) 0.040(4) 0.028(5)
C18 0.065(3) 0.080(3) 0.046(2) 0.004(2) 0.027(2) 0.019(2)
C19 0.061(3) 0.063(2) 0.041(2) -0.0028(18) 0.021(2) 0.004(2)
C20 0.056(3) 0.056(2) 0.042(2) 0.0021(17) 0.020(2) 0.000(2)
C21 0.052(2) 0.051(2) 0.041(2) -0.0024(16) 0.0200(19) -0.0019(18)
C22 0.061(3) 0.0473(19) 0.040(2) -0.0002(16) 0.020(2) 0.0003(18)
C23 0.052(3) 0.049(2) 0.049(2) 0.0041(16) 0.024(2) 0.0002(17)
C24 0.054(3) 0.071(3) 0.050(2) 0.002(2) 0.015(2) -0.004(2)
C25 0.060(3) 0.079(3) 0.050(3) -0.006(2) 0.015(2) 0.002(2)
C26 0.061(3) 0.057(2) 0.038(2) -0.0050(18) 0.021(2) 0.005(2)
C27 0.064(3) 0.056(2) 0.052(2) -0.0054(18) 0.023(2) 0.001(2)
C29 0.225(10) 0.093(4) 0.070(4) -0.032(3) 0.062(5) -0.009(5)
C30 0.47(3) 0.188(10) 0.177(12) -0.129(10) -0.126(14) 0.086(13)
N1 0.107(3) 0.0521(19) 0.051(2) 0.0052(16) 0.038(2) 0.003(2)
O1 0.072(2) 0.129(3) 0.0479(19) -0.0068(18) 0.0062(18) 0.020(2)
O2 0.092(3) 0.0536(17) 0.075(2) -0.0072(15) 0.036(2) -0.0162(16)
O3 0.072(2) 0.0694(18) 0.0533(17) 0.0016(14) 0.0226(16) -0.0146(17)
O4 0.084(3) 0.158(4) 0.058(2) -0.034(2) 0.021(2) -0.037(3)
O5 0.107(3) 0.0655(18) 0.0461(17) -0.0109(13) 0.0280(18) -0.0017(17)
S1 0.0937(11) 0.0865(9) 0.0557(7) 0.0068(6) 0.0407(7) -0.0027(7)
S2 0.0768(10) 0.1868(17) 0.0399(7) 0.0039(8) 0.0210(7) 0.0005(10)
O6 0.068(6) 0.206(12) 0.210(13) 0.067(10) 0.030(7) 0.077(7)
C31 0.061(8) 0.098(8) 0.29(2) -0.121(11) 0.089(11) -0.039(6)

loop_
_atom_type_symbol
_atom_type_description
_atom_type_scat_dispersion_real
_atom_type_scat_dispersion_imag
_atom_type_scat_source
C C 0.0033 0.0016 'International Tables Vol C Tables 4.2.6.8 and 6.1.1.4'
H H 0.0000 0.0000 'International Tables Vol C Tables 4.2.6.8 and 6.1.1.4'
N N 0.0061 0.0033 'International Tables Vol C Tables 4.2.6.8 and 6.1.1.4'
O O 0.0106 0.0060 'International Tables Vol C Tables 4.2.6.8 and 6.1.1.4'
S S 0.1246 0.1234 'International Tables Vol C Tables 4.2.6.8 and 6.1.1.4'

loop_
_geom_angle_atom_site_label_1
_geom_angle_atom_site_label_2
_geom_angle_atom_site_label_3
_geom_angle
_geom_angle_site_symmetry_1
_geom_angle_site_symmetry_3
C2 C1 H1A 109.5 . .
C2 C1 H1B 109.5 . .
H1A C1 H1B 109.5 . .
C2 C1 H1C 109.5 . .
H1A C1 H1C 109.5 . .
H1B C1 H1C 109.5 . .
C7 C2 C3 117.1(5) . .
C7 C2 C1 120.2(6) . .
C3 C2 C1 122.6(6) . .
C4 C3 C2 121.7(5) . .
C4 C3 H3 119.2 . .
C2 C3 H3 119.2 . .
C3 C4 C5 121.0(5) . .
C3 C4 H4 119.5 . .
C5 C4 H4 119.5 . .
C6 C5 C4 118.2(5) . .
C6 C5 C8 123.2(4) . .
C4 C5 C8 118.6(4) . .
C5 C6 C7 120.4(5) . .
C5 C6 H6 119.8 . .
C7 C6 H6 119.8 . .
C6 C7 C2 121.6(5) . .
C6 C7 H7 119.2 . .
C2 C7 H7 119.2 . .
O1 C8 C5 120.9(4) . .
O1 C8 C21 120.0(4) . .
C5 C8 C21 119.0(4) . .
C10 C9 H9A 109.5 . .
C10 C9 H9B 109.5 . .
H9A C9 H9B 109.5 . .
C10 C9 H9C 109.5 . .
H9A C9 H9C 109.5 . .
H9B C9 H9C 109.5 . .
C15 C10 C11 117.9(5) . .
C15 C10 C9 121.4(6) . .
C11 C10 C9 120.7(6) . .
C12 C11 C10 121.0(5) . .
C12 C11 H11 119.5 . .
C10 C11 H11 119.5 . .
C11 C12 C13 121.1(5) . .
C11 C12 H12 119.4 . .
C13 C12 H12 119.4 . .
C14 C13 C12 117.9(4) . .
C14 C13 C23 122.1(4) . .
C12 C13 C23 120.0(4) . .
C13 C14 C15 120.5(5) . .
C13 C14 H14 119.7 . .
C15 C14 H14 119.7 . .
C10 C15 C14 121.6(5) . .
C10 C15 H15 119.2 . .
C14 C15 H15 119.2 . .
C17 C16 S1 107.8(4) . .
C17 C16 H16A 110.2 . .
S1 C16 H16A 110.2 . .
C17 C16 H16B 110.2 . .
S1 C16 H16B 110.2 . .
H16A C16 H16B 108.5 . .
C16 C17 S2 110.5(4) . .
C16 C17 H17A 109.5 . .
S2 C17 H17A 109.5 . .
C16 C17 H17B 109.5 . .
S2 C17 H17B 109.5 . .
H17A C17 H17B 108.1 . .
C19 C18 S2 122.4(4) . .
C19 C18 S1 122.6(4) . .
S2 C18 S1 115.0(2) . .
C18 C19 C25 119.7(4) . .
C18 C19 C20 118.7(4) . .
C25 C19 C20 121.5(4) . .
O3 C20 C19 123.3(4) . .
O3 C20 C21 119.3(4) . .
C19 C20 C21 117.1(3) . .
C8 C21 C20 111.0(3) . .
C8 C21 C22 111.7(3) . .
C20 C21 C22 113.1(3) . .
C8 C21 H21 106.8 . .
C20 C21 H21 106.8 . .
C22 C21 H21 106.8 . .
C26 C22 C27 111.6(3) . .
C26 C22 C21 107.1(3) . .
C27 C22 C21 111.1(3) . .
C26 C22 C23 109.4(3) . .
C27 C22 C23 107.4(3) . .
C21 C22 C23 110.3(3) . .
C24 C23 C13 113.4(3) . .
C24 C23 C22 111.8(3) . .
C13 C23 C22 110.7(3) . .
C24 C23 H23 106.9 . .
C13 C23 H23 106.9 . .
C22 C23 H23 106.9 . .
C25 C24 C23 119.3(4) . .
C25 C24 H24A 107.5 . .
C23 C24 H24A 107.5 . .
C25 C24 H24B 107.5 . .
C23 C24 H24B 107.5 . .
H24A C24 H24B 107.0 . .
O4 C25 C19 120.0(4) . .
O4 C25 C24 117.3(4) . .
C19 C25 C24 122.7(4) . .
N1 C26 C22 175.9(4) . .
O2 C27 O5 126.2(4) . .
O2 C27 C22 121.5(4) . .
O5 C27 C22 112.0(3) . .
C30 C29 O5 115.6(7) . .
C30 C29 H29A 108.4 . .
O5 C29 H29A 108.4 . .
C30 C29 H29B 108.4 . .
O5 C29 H29B 108.4 . .
H29A C29 H29B 107.4 . .
C29 C30 H30A 109.5 . .
C29 C30 H30B 109.5 . .
H30A C30 H30B 109.5 . .
C29 C30 H30C 109.5 . .
H30A C30 H30C 109.5 . .
H30B C30 H30C 109.5 . .
C27 O5 C29 113.3(4) . .
C18 S1 C16 96.5(3) . .
C18 S2 C17 95.9(3) . .
C31 O6 O6 126.0(8) . 2_855
C31 O6 H6A 120.1 . .
O6 O6 H6A 5.9 2_855 .
O6 C31 H31A 110.0 . .
O6 C31 H31B 109.7 . .
H31A C31 H31B 109.5 . .
O6 C31 H31C 108.8 . .
H31A C31 H31C 109.5 . .
H31B C31 H31C 109.5 . .

loop_
_geom_bond_atom_site_label_1
_geom_bond_atom_site_label_2
_geom_bond_distance
_geom_bond_site_symmetry_2
C1 C2 1.516(8) .
C1 H1A 0.9600 .
C1 H1B 0.9600 .
C1 H1C 0.9600 .
C2 C7 1.381(8) .
C2 C3 1.385(8) .
C3 C4 1.349(7) .
C3 H3 0.9300 .
C4 C5 1.393(7) .
C4 H4 0.9300 .
C5 C6 1.370(6) .
C5 C8 1.503(6) .
C6 C7 1.378(7) .
C6 H6 0.9300 .
C7 H7 0.9300 .
C8 O1 1.210(5) .
C8 C21 1.521(6) .
C9 C10 1.519(8) .
C9 H9A 0.9600 .
C9 H9B 0.9600 .
C9 H9C 0.9600 .
C10 C15 1.369(8) .
C10 C11 1.385(8) .
C11 C12 1.383(7) .
C11 H11 0.9300 .
C12 C13 1.388(6) .
C12 H12 0.9300 .
C13 C14 1.381(6) .
C13 C23 1.526(5) .
C14 C15 1.396(7) .
C14 H14 0.9300 .
C15 H15 0.9300 .
C16 C17 1.486(10) .
C16 S1 1.815(5) .
C16 H16A 0.9700 .
C16 H16B 0.9700 .
C17 S2 1.783(7) .
C17 H17A 0.9700 .
C17 H17B 0.9700 .
C18 C19 1.395(6) .
C18 S2 1.728(5) .
C18 S1 1.736(5) .
C19 C25 1.462(6) .
C19 C20 1.464(6) .
C20 O3 1.215(5) .
C20 C21 1.544(5) .
C21 C22 1.557(5) .
C21 H21 0.9800 .
C22 C26 1.481(6) .
C22 C27 1.551(5) .
C22 C23 1.579(6) .
C23 C24 1.518(6) .
C23 H23 0.9800 .
C24 C25 1.509(6) .
C24 H24A 0.9700 .
C24 H24B 0.9700 .
C25 O4 1.226(5) .
C26 N1 1.138(5) .
C27 O2 1.182(5) .
C27 O5 1.331(5) .
C29 C30 1.230(13) .
C29 O5 1.461(6) .
C29 H29A 0.9700 .
C29 H29B 0.9700 .
C30 H30A 0.9600 .
C30 H30B 0.9600 .
C30 H30C 0.9600 .
O6 C31 1.410(8) .
O6 O6 1.678(18) 2_855
O6 H6A 0.8437 .
C31 H31A 0.9600 .
C31 H31B 0.9600 .
C31 H31C 0.9600 .
